data_2216785
loop_
_publ_author_name
'Shan-Shan Huang'
'Qin Zhou'
'Yun-Peng Diao'

_publ_section_title
;
 6-Chloro-<i>N</i>'-(3,5-dibromo-2-hydroxybenzylidene)nicotinohydrazide
;
_journal_coeditor_code SJ2413
_journal_issue 12
_journal_name_full 'Acta Crystallographica Section E'
_journal_page_first o4659
_journal_page_last o4659
_journal_paper_doi 10.1107/S1600536807056395
_journal_volume 63
_journal_year 2007
_chemical_formula_iupac 'C13 H8 Br2 Cl N3 O2'
_chemical_formula_moiety 'C13 H8 Br2 Cl N3 O2'
_chemical_formula_sum 'C13 H8 Br2 Cl N3 O2'
_chemical_formula_weight 433.49
_chemical_name_systematic
;
6-Chloro-<i>N</i>'-(3,5-dibromo-2-hydroxybenzylidene)nicotinohydrazide
;
_space_group_IT_number 2
_symmetry_cell_setting triclinic
_symmetry_space_group_name_Hall '-P 1'
_symmetry_space_group_name_H-M 'P -1'
_atom_sites_solution_hydrogens geom
_atom_sites_solution_primary direct
_atom_sites_solution_secondary difmap
_audit_creation_method SHELXL-97
_cell_angle_alpha 101.98(3)
_cell_angle_beta 90.88(3)
_cell_angle_gamma 98.93(3)
_cell_formula_units_Z 2
_cell_length_a 4.9400(10)
_cell_length_b 8.0750(16)
_cell_length_c 18.598(4)
_cell_measurement_reflns_used 1135
_cell_measurement_temperature 298(2)
_cell_measurement_theta_max 24.3
_cell_measurement_theta_min 2.4
_cell_volume 716.1(3)
_computing_cell_refinement 'SAINT (Bruker, 2000)'
_computing_data_collection 'SMART (Bruker, 2000)'
_computing_data_reduction 'SAINT (Bruker, 2000)'
_computing_molecular_graphics 'SHELXTL (Bruker, 2000)'
_computing_publication_material 'SHELXTL (Bruker, 2000)'
_computing_structure_refinement 'SHELXTL (Bruker, 2000)'
_computing_structure_solution 'SHELXTL (Bruker, 2000)'
_diffrn_ambient_temperature 298(2)
_diffrn_measured_fraction_theta_full 0.955
_diffrn_measured_fraction_theta_max 0.955
_diffrn_measurement_device_type 'Bruker SMART CCD area-detector'
_diffrn_measurement_method '\w scans'
_diffrn_radiation_monochromator graphite
_diffrn_radiation_source 'fine-focus sealed tube'
_diffrn_radiation_type MoK\a
_diffrn_radiation_wavelength 0.71073
_diffrn_reflns_av_R_equivalents 0.0368
_diffrn_reflns_av_sigmaI/netI 0.0731
_diffrn_reflns_limit_h_max 6
_diffrn_reflns_limit_h_min -6
_diffrn_reflns_limit_k_max 10
_diffrn_reflns_limit_k_min -10
_diffrn_reflns_limit_l_max 23
_diffrn_reflns_limit_l_min -24
_diffrn_reflns_number 6137
_diffrn_reflns_theta_full 27.49
_diffrn_reflns_theta_max 27.49
_diffrn_reflns_theta_min 1.12
_diffrn_standards_number 0
_exptl_absorpt_coefficient_mu 5.853
_exptl_absorpt_correction_T_max 0.3114
_exptl_absorpt_correction_T_min 0.2560
_exptl_absorpt_correction_type multi-scan
_exptl_absorpt_process_details '(SADABS; Bruker, 2000)'
_exptl_crystal_colour yellow
_exptl_crystal_density_diffrn 2.011
_exptl_crystal_density_method 'not measured'
_exptl_crystal_description block
_exptl_crystal_F_000 420
_exptl_crystal_size_max 0.32
_exptl_crystal_size_mid 0.27
_exptl_crystal_size_min 0.26
_refine_diff_density_max 0.739
_refine_diff_density_min -0.484
_refine_ls_extinction_method none
_refine_ls_goodness_of_fit_ref 0.954
_refine_ls_hydrogen_treatment mixed
_refine_ls_matrix_type full
_refine_ls_number_parameters 194
_refine_ls_number_reflns 3160
_refine_ls_number_restraints 1
_refine_ls_restrained_S_all 0.953
_refine_ls_R_factor_all 0.0847
_refine_ls_R_factor_gt 0.0456
_refine_ls_shift/su_max <0.001
_refine_ls_shift/su_mean <0.001
_refine_ls_structure_factor_coef Fsqd
_refine_ls_weighting_details 'calc w=1/[\s^2^(Fo^2^)+(0.0406P)^2^] where P=(Fo^2^+2Fc^2^)/3'
_refine_ls_weighting_scheme calc
_refine_ls_wR_factor_gt 0.0891
_refine_ls_wR_factor_ref 0.1033
_reflns_number_gt 2003
_reflns_number_total 3160
_reflns_threshold_expression I>2\s(I)
_cod_data_source_file sj2413.cif
_cod_data_source_block I
_cod_database_code 2216785
_cod_database_fobs_code 2216785

loop_
_symmetry_equiv_pos_as_xyz
'x, y, z'
'-x, -y, -z'

loop_
_atom_site_type_symbol
_atom_site_label
_atom_site_fract_x
_atom_site_fract_y
_atom_site_fract_z
_atom_site_U_iso_or_equiv
_atom_site_adp_type
_atom_site_calc_flag
_atom_site_refinement_flags
_atom_site_occupancy
Br Br1 0.64704(10) 1.12018(6) 0.38390(3) 0.04623(18) Uani d . 1
Br Br2 -0.23098(12) 0.65585(7) 0.45596(3) 0.0650(2) Uani d . 1
Cl Cl1 -0.2558(3) 0.61628(17) -0.30227(7) 0.0535(4) Uani d . 1
O O1 0.4050(6) 0.9711(4) 0.23082(17) 0.0463(8) Uani d . 1
H H1 0.3335 0.9344 0.1893 0.069 Uiso calc R 1
O O2 0.3840(6) 0.7890(5) 0.02625(18) 0.0554(10) Uani d . 1
N N1 0.0455(7) 0.7899(5) 0.1333(2) 0.0392(9) Uani d . 1
N N2 -0.0540(7) 0.7455(5) 0.0606(2) 0.0374(9) Uani d D 1
N N3 -0.2934(7) 0.5806(5) -0.1668(2) 0.0389(9) Uani d . 1
C C1 0.0041(9) 0.7871(5) 0.2593(2) 0.0370(11) Uani d . 1
C C2 0.2486(8) 0.9024(5) 0.2799(2) 0.0336(10) Uani d . 1
C C3 0.3328(8) 0.9506(5) 0.3537(3) 0.0366(11) Uani d . 1
C C4 0.1922(9) 0.8769(5) 0.4061(2) 0.0387(11) Uani d . 1
H H4 0.2538 0.9074 0.4553 0.046 Uiso calc R 1
C C5 -0.0410(9) 0.7572(6) 0.3839(2) 0.0390(11) Uani d . 1
C C6 -0.1377(9) 0.7133(5) 0.3116(3) 0.0391(11) Uani d . 1
H H6 -0.2976 0.6344 0.2978 0.047 Uiso calc R 1
C C7 -0.0995(9) 0.7370(6) 0.1826(3) 0.0394(11) Uani d . 1
H H7 -0.2690 0.6675 0.1699 0.047 Uiso calc R 1
C C8 0.1354(9) 0.7578(6) 0.0096(3) 0.0380(11) Uani d . 1
C C9 0.0327(8) 0.7262(5) -0.0682(2) 0.0332(10) Uani d . 1
C C10 0.1878(9) 0.8054(6) -0.1171(3) 0.0435(12) Uani d . 1
H H10 0.3502 0.8798 -0.1006 0.052 Uiso calc R 1
C C11 0.1000(10) 0.7732(6) -0.1896(3) 0.0453(12) Uani d . 1
H H11 0.1985 0.8260 -0.2232 0.054 Uiso calc R 1
C C12 -0.1389(9) 0.6601(6) -0.2108(2) 0.0369(11) Uani d . 1
C C13 -0.2042(9) 0.6156(6) -0.0962(2) 0.0381(11) Uani d . 1
H H13 -0.3088 0.5618 -0.0639 0.046 Uiso calc R 1
H H2 -0.234(3) 0.750(7) 0.056(3) 0.080 Uiso d D 1

loop_
_atom_site_aniso_label
_atom_site_aniso_U_11
_atom_site_aniso_U_22
_atom_site_aniso_U_33
_atom_site_aniso_U_12
_atom_site_aniso_U_13
_atom_site_aniso_U_23
Br1 0.0403(3) 0.0556(3) 0.0381(3) -0.0031(2) -0.0101(2) 0.0083(2)
Br2 0.0754(4) 0.0764(4) 0.0414(4) -0.0097(3) 0.0074(3) 0.0246(3)
Cl1 0.0615(8) 0.0617(8) 0.0335(7) -0.0032(6) -0.0119(6) 0.0126(6)
O1 0.0376(19) 0.065(2) 0.0302(19) -0.0083(16) -0.0008(15) 0.0104(18)
O2 0.0275(19) 0.099(3) 0.036(2) 0.0031(18) -0.0058(15) 0.0132(19)
N1 0.033(2) 0.056(2) 0.028(2) 0.0031(18) -0.0041(17) 0.0094(19)
N2 0.027(2) 0.055(2) 0.028(2) 0.0040(18) -0.0028(18) 0.0063(19)
N3 0.039(2) 0.044(2) 0.030(2) -0.0025(18) -0.0045(18) 0.0060(18)
C1 0.036(3) 0.044(3) 0.031(3) 0.004(2) 0.000(2) 0.009(2)
C2 0.027(2) 0.041(3) 0.032(3) 0.0000(19) 0.001(2) 0.010(2)
C3 0.028(2) 0.043(3) 0.037(3) 0.002(2) -0.004(2) 0.009(2)
C4 0.041(3) 0.046(3) 0.030(3) 0.009(2) -0.001(2) 0.009(2)
C5 0.044(3) 0.045(3) 0.029(3) 0.007(2) 0.008(2) 0.008(2)
C6 0.038(3) 0.037(3) 0.039(3) -0.002(2) 0.002(2) 0.006(2)
C7 0.033(3) 0.046(3) 0.035(3) 0.002(2) -0.003(2) 0.002(2)
C8 0.035(3) 0.044(3) 0.034(3) 0.003(2) -0.002(2) 0.007(2)
C9 0.029(2) 0.042(3) 0.028(3) 0.006(2) -0.001(2) 0.008(2)
C10 0.033(3) 0.057(3) 0.036(3) -0.008(2) -0.004(2) 0.011(2)
C11 0.044(3) 0.055(3) 0.037(3) -0.002(2) 0.006(2) 0.017(2)
C12 0.039(3) 0.041(3) 0.032(3) 0.009(2) 0.000(2) 0.009(2)
C13 0.038(3) 0.045(3) 0.028(3) -0.003(2) 0.001(2) 0.008(2)

loop_
_atom_type_symbol
_atom_type_description
_atom_type_scat_dispersion_real
_atom_type_scat_dispersion_imag
_atom_type_scat_source
C C 0.0033 0.0016 'International Tables Vol C Tables 4.2.6.8 and 6.1.1.4'
H H 0.0000 0.0000 'International Tables Vol C Tables 4.2.6.8 and 6.1.1.4'
Br Br -0.2901 2.4595 'International Tables Vol C Tables 4.2.6.8 and 6.1.1.4'
Cl Cl 0.1484 0.1585 'International Tables Vol C Tables 4.2.6.8 and 6.1.1.4'
N N 0.0061 0.0033 'International Tables Vol C Tables 4.2.6.8 and 6.1.1.4'
O O 0.0106 0.0060 'International Tables Vol C Tables 4.2.6.8 and 6.1.1.4'

loop_
_geom_angle_atom_site_label_1
_geom_angle_atom_site_label_2
_geom_angle_atom_site_label_3
_geom_angle
C2 O1 H1 109.5
C7 N1 N2 119.4(4)
C8 N2 N1 115.8(4)
C8 N2 H2 128(4)
N1 N2 H2 112(4)
C12 N3 C13 115.9(4)
C6 C1 C2 119.9(4)
C6 C1 C7 119.0(4)
C2 C1 C7 121.0(4)
O1 C2 C3 118.4(4)
O1 C2 C1 122.8(4)
C3 C2 C1 118.8(4)
C4 C3 C2 121.3(4)
C4 C3 Br1 119.2(3)
C2 C3 Br1 119.5(3)
C5 C4 C3 118.7(4)
C5 C4 H4 120.7
C3 C4 H4 120.7
C6 C5 C4 121.3(4)
C6 C5 Br2 120.3(3)
C4 C5 Br2 118.4(4)
C5 C6 C1 119.8(4)
C5 C6 H6 120.1
C1 C6 H6 120.1
N1 C7 C1 119.1(4)
N1 C7 H7 120.4
C1 C7 H7 120.4
O2 C8 N2 121.9(4)
O2 C8 C9 121.1(4)
N2 C8 C9 117.0(4)
C13 C9 C10 117.3(4)
C13 C9 C8 123.7(4)
C10 C9 C8 118.9(4)
C11 C10 C9 119.6(4)
C11 C10 H10 120.2
C9 C10 H10 120.2
C10 C11 C12 117.6(4)
C10 C11 H11 121.2
C12 C11 H11 121.2
N3 C12 C11 125.3(4)
N3 C12 Cl1 115.9(3)
C11 C12 Cl1 118.8(4)
N3 C13 C9 124.3(4)
N3 C13 H13 117.8
C9 C13 H13 117.8

loop_
_geom_bond_atom_site_label_1
_geom_bond_atom_site_label_2
_geom_bond_distance
Br1 C3 1.896(4)
Br2 C5 1.898(4)
Cl1 C12 1.734(4)
O1 C2 1.355(5)
O1 H1 0.8200
O2 C8 1.236(5)
N1 C7 1.275(5)
N1 N2 1.386(5)
N2 C8 1.350(6)
N2 H2 0.896(10)
N3 C12 1.323(5)
N3 C13 1.337(5)
C1 C6 1.387(6)
C1 C2 1.400(6)
C1 C7 1.461(6)
C2 C3 1.386(6)
C3 C4 1.386(6)
C4 C5 1.381(6)
C4 H4 0.9300
C5 C6 1.375(6)
C6 H6 0.9300
C7 H7 0.9300
C8 C9 1.482(6)
C9 C13 1.380(6)
C9 C10 1.391(6)
C10 C11 1.369(6)
C10 H10 0.9300
C11 C12 1.372(6)
C11 H11 0.9300
C13 H13 0.9300

loop_
_geom_hbond_atom_site_label_D
_geom_hbond_atom_site_label_H
_geom_hbond_atom_site_label_A
_geom_hbond_site_symmetry_A
_geom_hbond_distance_DH
_geom_hbond_distance_HA
_geom_hbond_distance_DA
_geom_hbond_angle_DHA
N2 H2 O2 1_455 0.896(10) 2.050(17) 2.929(5) 166(5)
O1 H1 N1 . 0.82 1.85 2.565(5) 145.6
C6 H6 Cl1 2_465 0.93 2.77 3.662(5) 161
C11 H11 O1 2_675 0.93 2.38 3.160(5) 142

loop_
_cod_related_entry_id
_cod_related_entry_database
_cod_related_entry_code
1 ChemSpider 30655393
